data_7114007
loop_
_publ_author_name
'Polson, Matthew I. J.'
'Taylor, Nicholas J.'
'Hanan, Garry S.'

_publ_section_title
;
 Facile syntheses of tridentate ligands for room-temperature luminescence
 in ruthenium complexes
;
_journal_issue 13
_journal_name_full 'Chemical Communications'
_journal_page_first 1356
_journal_paper_doi 10.1039/b202758e
_journal_year 2002
_chemical_formula_sum 'C36 H27 F12 N9 P2 Ru'
_chemical_formula_weight 976.68
_chemical_name_systematic
; 
? 
;
_space_group_IT_number 14
_symmetry_cell_setting monoclinic
_symmetry_space_group_name_Hall '-P 2ybc'
_symmetry_space_group_name_H-M 'P 1 21/c 1'
_atom_sites_solution_hydrogens difmap
_atom_sites_solution_primary direct
_atom_sites_solution_secondary difmap
_audit_creation_method SHELXTL
_cell_angle_alpha 90.00
_cell_angle_beta 92.037(1)
_cell_angle_gamma 90.00
_cell_formula_units_Z 4
_cell_length_a 9.2165(4)
_cell_length_b 32.6459(14)
_cell_length_c 12.5834(5)
_cell_measurement_reflns_used 9188
_cell_measurement_temperature 150(1)
_cell_measurement_theta_max 30.02
_cell_measurement_theta_min 2.30
_cell_volume 3783.7(3)
_computing_cell_refinement SAINT
_computing_data_collection SMART
_computing_data_reduction SAINT
_computing_molecular_graphics SHELXTL
_computing_publication_material SHELXTL
_computing_structure_refinement SHELXTL
_computing_structure_solution SHELXTL
_diffrn_ambient_temperature 150(1)
_diffrn_measured_fraction_theta_full 0.999
_diffrn_measured_fraction_theta_max 0.999
_diffrn_measurement_device_type 'Bruker APEX'
_diffrn_measurement_method Omega
_diffrn_radiation_monochromator graphite
_diffrn_radiation_source 'fine-focus sealed tube'
_diffrn_radiation_type MoK\a
_diffrn_radiation_wavelength 0.71073
_diffrn_reflns_av_R_equivalents 0.0609
_diffrn_reflns_av_sigmaI/netI 0.0584
_diffrn_reflns_limit_h_max 12
_diffrn_reflns_limit_h_min -12
_diffrn_reflns_limit_k_max 45
_diffrn_reflns_limit_k_min -45
_diffrn_reflns_limit_l_max 17
_diffrn_reflns_limit_l_min -17
_diffrn_reflns_number 47295
_diffrn_reflns_theta_full 30.04
_diffrn_reflns_theta_max 30.04
_diffrn_reflns_theta_min 1.74
_exptl_absorpt_coefficient_mu 0.601
_exptl_absorpt_correction_T_max 0.9656
_exptl_absorpt_correction_T_min 0.9093
_exptl_absorpt_correction_type integration
_exptl_absorpt_process_details 'Face-indexed analytical'
_exptl_crystal_colour Red
_exptl_crystal_density_diffrn 1.715
_exptl_crystal_density_method 'not measured'
_exptl_crystal_description Needle
_exptl_crystal_F_000 1952
_exptl_crystal_size_max 0.30
_exptl_crystal_size_mid 0.09
_exptl_crystal_size_min 0.06
_refine_diff_density_max 0.807
_refine_diff_density_min -0.736
_refine_diff_density_rms 0.075
_refine_ls_extinction_method none
_refine_ls_goodness_of_fit_ref 1.001
_refine_ls_hydrogen_treatment 'refined, isotropic U'
_refine_ls_matrix_type full
_refine_ls_number_parameters 641
_refine_ls_number_reflns 11037
_refine_ls_number_restraints 0
_refine_ls_restrained_S_all 1.001
_refine_ls_R_factor_all 0.0573
_refine_ls_R_factor_gt 0.0376
_refine_ls_shift/su_max 0.011
_refine_ls_shift/su_mean 0.000
_refine_ls_structure_factor_coef Fsqd
_refine_ls_weighting_details 'calc w=1/[\s^2^(Fo^2^)+(0.0200P)^2^+0.0000P] where P=(Fo^2^+2Fc^2^)/3'
_refine_ls_weighting_scheme calc
_refine_ls_wR_factor_gt 0.0667
_refine_ls_wR_factor_ref 0.0706
_reflns_number_gt 8192
_reflns_number_total 11037
_reflns_threshold_expression >2sigma(I)
_cod_data_source_file b202758e.txt
_cod_data_source_block ru1025m
_cod_depositor_comments
;
The following automatic conversions were performed:

'_symmetry_cell_setting' value 'Monoclinic' changed to 'monoclinic'
according to
/usr/data/users/saulius/automatic-downloads/retrospective/RSC/lib/dictionaries/cif_core.dic
dictionary named 'cif_core.dic' version 2.4.2 from
2011-04-26.

'_exptl_absorpt_correction_type' value 'Integration'
changed to 'integration' according to
/usr/data/users/saulius/automatic-downloads/retrospective/RSC/lib/dictionaries/cif_core.dic
dictionary named 'cif_core.dic' version 2.4.2 from 2011-04-26.

Automatic conversion script
Id: cif_fix_values 2281 2013-09-26 08:29:07Z andrius 
;
_cod_original_sg_symbol_H-M P2(1)/c
_cod_database_code 7114007

loop_
_symmetry_equiv_pos_as_xyz
'x, y, z'
'-x, y+1/2, -z+1/2'
'-x, -y, -z'
'x, -y-1/2, z-1/2'

loop_
_atom_site_label
_atom_site_type_symbol
_atom_site_fract_x
_atom_site_fract_y
_atom_site_fract_z
_atom_site_U_iso_or_equiv
_atom_site_adp_type
_atom_site_occupancy
_atom_site_symmetry_multiplicity
_atom_site_calc_flag
_atom_site_refinement_flags
Ru1 Ru 0.299043(17) 0.133071(5) 0.247069(14) 0.01950(5) Uani 1 1 d .
N1 N 0.10714(18) 0.11407(5) 0.16883(14) 0.0239(4) Uani 1 1 d .
N2 N 0.31304(17) 0.07313(5) 0.25550(14) 0.0204(4) Uani 1 1 d .
N3 N 0.20796(18) 0.00815(5) 0.22669(14) 0.0236(4) Uani 1 1 d .
N4 N 0.43659(18) 0.01530(5) 0.32254(14) 0.0232(4) Uani 1 1 d .
N5 N 0.49957(17) 0.12517(5) 0.32558(14) 0.0218(4) Uani 1 1 d .
N6 N 0.39694(17) 0.14691(5) 0.10532(14) 0.0223(4) Uani 1 1 d .
N7 N 0.28720(17) 0.19370(5) 0.24576(14) 0.0223(4) Uani 1 1 d .
N8 N 0.19854(17) 0.14398(5) 0.38872(14) 0.0226(4) Uani 1 1 d .
C1 C 0.0035(2) 0.13756(7) 0.1223(2) 0.0326(5) Uani 1 1 d .
C2 C -0.1171(3) 0.12097(8) 0.0684(2) 0.0422(7) Uani 1 1 d .
C3 C -0.1343(3) 0.07943(8) 0.0628(2) 0.0446(7) Uani 1 1 d .
C4 C -0.0294(2) 0.05445(8) 0.1107(2) 0.0347(6) Uani 1 1 d .
C5 C 0.0888(2) 0.07228(6) 0.16285(18) 0.0240(5) Uani 1 1 d .
C6 C 0.2061(2) 0.04862(6) 0.21672(17) 0.0216(4) Uani 1 1 d .
C7 C 0.3254(2) -0.00722(6) 0.28028(17) 0.0236(5) Uani 1 1 d .
C8 C 0.4261(2) 0.05518(6) 0.30729(16) 0.0206(4) Uani 1 1 d .
C9 C 0.5362(2) 0.08503(6) 0.34454(17) 0.0214(4) Uani 1 1 d .
C10 C 0.5967(2) 0.15387(7) 0.35637(18) 0.0268(5) Uani 1 1 d .
C11 C 0.7278(2) 0.14420(7) 0.4060(2) 0.0350(6) Uani 1 1 d .
C12 C 0.7630(3) 0.10391(8) 0.4239(2) 0.0373(6) Uani 1 1 d .
C13 C 0.6664(2) 0.07374(7) 0.3930(2) 0.0304(5) Uani 1 1 d .
C14 C 0.3351(2) -0.05196(6) 0.29468(18) 0.0262(5) Uani 1 1 d .
C15 C 0.4528(3) -0.06904(7) 0.3505(2) 0.0333(5) Uani 1 1 d .
C16 C 0.4629(3) -0.11122(7) 0.3625(2) 0.0404(6) Uani 1 1 d .
C17 C 0.3549(3) -0.13640(8) 0.3214(2) 0.0393(6) Uani 1 1 d .
C18 C 0.2372(3) -0.11955(7) 0.2660(2) 0.0346(6) Uani 1 1 d .
C19 C 0.2272(2) -0.07763(7) 0.2522(2) 0.0298(5) Uani 1 1 d .
C20 C 0.4493(2) 0.12072(7) 0.03449(19) 0.0270(5) Uani 1 1 d .
C21 C 0.5192(2) 0.13343(8) -0.05484(19) 0.0305(5) Uani 1 1 d .
C22 C 0.5383(3) 0.17455(8) -0.0718(2) 0.0332(6) Uani 1 1 d .
C23 C 0.4844(2) 0.20211(7) -0.00055(19) 0.0295(5) Uani 1 1 d .
C24 C 0.4126(2) 0.18799(6) 0.08679(17) 0.0239(5) Uani 1 1 d .
C25 C 0.3489(2) 0.21482(6) 0.16661(18) 0.0242(5) Uani 1 1 d .
C26 C 0.2235(2) 0.21310(6) 0.32715(18) 0.0251(5) Uani 1 1 d .
C27 C 0.2184(2) 0.25556(7) 0.3295(2) 0.0311(5) Uani 1 1 d .
C28 C 0.2816(3) 0.27741(7) 0.2502(2) 0.0344(6) Uani 1 1 d .
C29 C 0.3480(2) 0.25738(7) 0.1684(2) 0.0310(5) Uani 1 1 d .
C30 C 0.1713(2) 0.18457(6) 0.40754(17) 0.0245(5) Uani 1 1 d .
C31 C 0.1591(2) 0.11629(7) 0.46167(18) 0.0261(5) Uani 1 1 d .
C32 C 0.0926(2) 0.12756(8) 0.5539(2) 0.0312(5) Uani 1 1 d .
C33 C 0.0625(2) 0.16835(8) 0.5717(2) 0.0348(6) Uani 1 1 d .
C34 C 0.1017(2) 0.19677(8) 0.49764(19) 0.0307(5) Uani 1 1 d .
P1 P 0.5000 0.0000 0.0000 0.0320(2) Uani 1 2 d S
F1 F 0.55736(16) 0.02548(4) 0.10146(11) 0.0450(4) Uani 1 1 d .
F2 F 0.54099(16) 0.03722(4) -0.07518(11) 0.0431(4) Uani 1 1 d .
F3 F 0.34169(15) 0.01900(4) 0.01242(12) 0.0477(4) Uani 1 1 d .
P2 P 0.0000 0.0000 0.5000 0.02856(19) Uani 1 2 d S
F4 F -0.02686(14) 0.02741(4) 0.39572(11) 0.0400(3) Uani 1 1 d .
F5 F 0.16680(14) 0.01396(4) 0.50562(13) 0.0449(4) Uani 1 1 d .
F6 F -0.04131(15) 0.03821(4) 0.57231(11) 0.0429(4) Uani 1 1 d .
P3 P 0.80602(6) 0.243591(18) 0.21131(5) 0.03063(14) Uani 1 1 d .
F7 F 0.74516(14) 0.20107(4) 0.16624(12) 0.0430(4) Uani 1 1 d .
F8 F 0.66284(14) 0.24914(4) 0.27846(13) 0.0472(4) Uani 1 1 d .
F9 F 0.95028(15) 0.23809(4) 0.14500(13) 0.0478(4) Uani 1 1 d .
F10 F 0.88306(14) 0.22003(4) 0.30866(12) 0.0435(4) Uani 1 1 d .
F11 F 0.86671(15) 0.28615(4) 0.25698(12) 0.0427(4) Uani 1 1 d .
F12 F 0.72933(18) 0.26712(4) 0.11326(13) 0.0566(4) Uani 1 1 d .
N35 N 0.1549(4) 0.37363(12) 0.3432(3) 0.0982(12) Uani 1 1 d .
C36 C 0.1738(4) 0.40683(16) 0.3218(3) 0.0763(13) Uani 1 1 d .
C37 C 0.1978(3) 0.44909(13) 0.2897(3) 0.0890(13) Uani 1 1 d .
H37X H 0.2757 0.4501 0.2387 0.133 Uiso 1 1 calc R
H37Y H 0.2255 0.4655 0.3524 0.133 Uiso 1 1 calc R
H37Z H 0.1083 0.4601 0.2565 0.133 Uiso 1 1 calc R
H1 H 0.017(2) 0.1660(7) 0.1251(17) 0.029(6) Uiso 1 1 d .
H2 H -0.182(3) 0.1398(7) 0.037(2) 0.045(7) Uiso 1 1 d .
H3 H -0.212(3) 0.0671(8) 0.027(2) 0.058(8) Uiso 1 1 d .
H4 H -0.032(2) 0.0261(7) 0.1124(19) 0.042(7) Uiso 1 1 d .
H10 H 0.570(2) 0.1808(7) 0.3380(17) 0.030(6) Uiso 1 1 d .
H11 H 0.784(2) 0.1656(7) 0.4284(19) 0.039(7) Uiso 1 1 d .
H12 H 0.842(3) 0.0971(7) 0.4570(19) 0.039(7) Uiso 1 1 d .
H13 H 0.685(2) 0.0473(7) 0.4024(18) 0.032(7) Uiso 1 1 d .
H15 H 0.520(2) -0.0521(7) 0.3818(19) 0.038(7) Uiso 1 1 d .
H16 H 0.543(3) -0.1211(7) 0.403(2) 0.045(8) Uiso 1 1 d .
H17 H 0.357(3) -0.1642(8) 0.331(2) 0.048(8) Uiso 1 1 d .
H18 H 0.167(2) -0.1357(6) 0.2367(17) 0.026(6) Uiso 1 1 d .
H19 H 0.150(2) -0.0666(7) 0.2116(18) 0.031(6) Uiso 1 1 d .
H20 H 0.437(2) 0.0940(6) 0.0482(17) 0.023(6) Uiso 1 1 d .
H21 H 0.550(2) 0.1158(6) -0.0995(18) 0.026(6) Uiso 1 1 d .
H22 H 0.584(2) 0.1823(7) -0.129(2) 0.038(7) Uiso 1 1 d .
H23 H 0.492(2) 0.2292(6) -0.0120(16) 0.022(6) Uiso 1 1 d .
H27 H 0.173(2) 0.2681(7) 0.3849(19) 0.032(7) Uiso 1 1 d .
H28 H 0.280(2) 0.3045(7) 0.2519(18) 0.035(7) Uiso 1 1 d .
H29 H 0.391(2) 0.2726(7) 0.1130(19) 0.036(7) Uiso 1 1 d .
H31 H 0.181(2) 0.0887(7) 0.4500(17) 0.029(6) Uiso 1 1 d .
H32 H 0.072(2) 0.1077(7) 0.6021(18) 0.032(7) Uiso 1 1 d .
H33 H 0.022(2) 0.1761(7) 0.6319(19) 0.037(7) Uiso 1 1 d .
H34 H 0.083(2) 0.2225(7) 0.5071(17) 0.028(6) Uiso 1 1 d .

loop_
_atom_site_aniso_label
_atom_site_aniso_U_11
_atom_site_aniso_U_22
_atom_site_aniso_U_33
_atom_site_aniso_U_23
_atom_site_aniso_U_13
_atom_site_aniso_U_12
Ru1 0.01573(7) 0.01620(8) 0.02643(9) -0.00005(7) -0.00104(6) 0.00064(7)
N1 0.0200(8) 0.0196(9) 0.0319(11) -0.0025(8) -0.0009(8) 0.0018(7)
N2 0.0165(8) 0.0194(8) 0.0253(9) 0.0010(7) 0.0020(7) 0.0000(7)
N3 0.0230(9) 0.0198(9) 0.0285(10) -0.0016(7) 0.0063(8) -0.0018(7)
N4 0.0227(9) 0.0178(9) 0.0294(10) 0.0031(7) 0.0051(8) 0.0011(7)
N5 0.0192(8) 0.0205(9) 0.0258(10) 0.0030(7) 0.0003(7) 0.0003(7)
N6 0.0176(8) 0.0206(9) 0.0285(10) 0.0025(7) -0.0022(7) 0.0016(7)
N7 0.0168(8) 0.0190(8) 0.0306(10) 0.0000(8) -0.0054(7) 0.0017(7)
N8 0.0148(8) 0.0230(9) 0.0297(10) -0.0039(7) -0.0030(7) -0.0005(7)
C1 0.0263(11) 0.0255(12) 0.0455(15) -0.0009(11) -0.0058(10) 0.0029(10)
C2 0.0290(13) 0.0337(14) 0.0624(19) -0.0019(13) -0.0188(13) 0.0048(11)
C3 0.0279(13) 0.0390(15) 0.065(2) -0.0027(14) -0.0189(13) -0.0045(11)
C4 0.0303(12) 0.0256(12) 0.0476(16) -0.0025(11) -0.0070(11) -0.0047(10)
C5 0.0193(10) 0.0225(11) 0.0302(12) -0.0024(9) 0.0004(9) -0.0006(8)
C6 0.0203(10) 0.0211(10) 0.0237(11) -0.0027(8) 0.0048(9) -0.0006(8)
C7 0.0242(11) 0.0206(10) 0.0267(12) 0.0000(9) 0.0103(9) -0.0003(8)
C8 0.0179(10) 0.0208(10) 0.0234(11) 0.0014(8) 0.0048(8) 0.0021(8)
C9 0.0188(10) 0.0195(10) 0.0260(11) 0.0037(8) 0.0026(8) -0.0006(8)
C10 0.0240(11) 0.0227(11) 0.0336(13) 0.0047(10) -0.0019(9) -0.0038(9)
C11 0.0245(12) 0.0299(13) 0.0498(16) 0.0066(11) -0.0096(11) -0.0093(10)
C12 0.0215(12) 0.0340(14) 0.0555(17) 0.0104(12) -0.0105(12) -0.0021(10)
C13 0.0224(11) 0.0249(12) 0.0434(15) 0.0065(11) -0.0039(10) 0.0012(9)
C14 0.0301(11) 0.0185(10) 0.0308(13) 0.0002(9) 0.0110(10) -0.0002(9)
C15 0.0395(14) 0.0243(12) 0.0360(14) 0.0026(10) 0.0007(11) -0.0017(10)
C16 0.0529(17) 0.0247(13) 0.0435(16) 0.0081(11) -0.0013(13) 0.0039(12)
C17 0.0584(17) 0.0184(12) 0.0421(15) 0.0049(11) 0.0144(13) -0.0005(12)
C18 0.0405(14) 0.0219(11) 0.0423(16) -0.0024(10) 0.0140(12) -0.0075(10)
C19 0.0295(13) 0.0233(11) 0.0373(14) -0.0017(10) 0.0097(11) -0.0011(9)
C20 0.0246(11) 0.0217(11) 0.0346(13) 0.0035(10) -0.0007(10) 0.0015(9)
C21 0.0299(12) 0.0332(13) 0.0284(13) 0.0005(11) 0.0023(10) 0.0020(11)
C22 0.0302(13) 0.0400(15) 0.0293(14) 0.0085(11) 0.0003(11) -0.0040(11)
C23 0.0299(12) 0.0239(12) 0.0341(13) 0.0089(10) -0.0061(10) -0.0041(10)
C24 0.0183(10) 0.0218(11) 0.0310(12) 0.0034(9) -0.0073(9) -0.0009(8)
C25 0.0196(10) 0.0216(11) 0.0308(12) 0.0030(9) -0.0069(9) -0.0004(8)
C26 0.0183(10) 0.0229(11) 0.0336(13) -0.0045(9) -0.0073(9) 0.0022(8)
C27 0.0269(12) 0.0249(12) 0.0409(15) -0.0086(11) -0.0098(11) 0.0039(9)
C28 0.0338(13) 0.0184(11) 0.0500(16) -0.0038(11) -0.0138(12) 0.0034(10)
C29 0.0281(12) 0.0217(11) 0.0424(15) 0.0059(11) -0.0089(11) -0.0011(9)
C30 0.0180(10) 0.0248(11) 0.0303(12) -0.0062(9) -0.0055(9) 0.0023(8)
C31 0.0223(11) 0.0271(12) 0.0288(13) -0.0016(10) -0.0003(9) -0.0011(9)
C32 0.0268(11) 0.0366(14) 0.0302(13) -0.0010(11) 0.0004(10) -0.0054(10)
C33 0.0272(12) 0.0466(16) 0.0306(14) -0.0120(12) 0.0011(11) -0.0023(11)
C34 0.0252(11) 0.0313(13) 0.0353(14) -0.0107(11) -0.0020(10) 0.0031(10)
P1 0.0448(5) 0.0257(4) 0.0262(5) 0.0004(4) 0.0107(4) 0.0005(4)
F1 0.0665(10) 0.0377(8) 0.0309(8) -0.0058(6) 0.0058(7) -0.0075(7)
F2 0.0653(10) 0.0297(7) 0.0354(8) 0.0058(6) 0.0163(7) -0.0017(7)
F3 0.0475(9) 0.0507(9) 0.0458(9) 0.0050(7) 0.0147(7) 0.0108(7)
P2 0.0279(4) 0.0229(4) 0.0354(5) 0.0036(4) 0.0087(4) 0.0066(3)
F4 0.0431(8) 0.0370(8) 0.0403(9) 0.0126(6) 0.0097(7) 0.0134(6)
F5 0.0275(7) 0.0414(9) 0.0661(11) 0.0095(7) 0.0049(7) 0.0016(6)
F6 0.0536(9) 0.0294(7) 0.0465(9) -0.0026(6) 0.0127(7) 0.0128(7)
P3 0.0273(3) 0.0219(3) 0.0424(4) 0.0033(3) -0.0027(3) 0.0015(2)
F7 0.0382(8) 0.0267(7) 0.0638(10) -0.0080(7) -0.0037(7) -0.0015(6)
F8 0.0302(7) 0.0394(8) 0.0725(12) -0.0107(8) 0.0095(7) 0.0027(6)
F9 0.0468(9) 0.0337(8) 0.0642(11) 0.0075(7) 0.0221(8) -0.0012(7)
F10 0.0352(7) 0.0399(8) 0.0547(10) 0.0194(7) -0.0085(7) -0.0035(6)
F11 0.0469(8) 0.0264(7) 0.0546(10) -0.0016(7) -0.0004(7) -0.0083(6)
F12 0.0767(11) 0.0381(9) 0.0531(10) 0.0061(7) -0.0233(9) 0.0153(8)
N35 0.078(2) 0.119(3) 0.095(3) -0.023(3) -0.021(2) 0.026(2)
C36 0.0441(19) 0.112(3) 0.071(3) -0.046(3) -0.0223(18) 0.025(2)
C37 0.050(2) 0.113(3) 0.103(3) -0.057(3) -0.013(2) 0.007(2)

loop_
_atom_type_symbol
_atom_type_description
_atom_type_scat_dispersion_real
_atom_type_scat_dispersion_imag
_atom_type_scat_source
C C 0.0033 0.0016 'International Tables Vol C Tables 4.2.6.8 and 6.1.1.4'
H H 0.0000 0.0000 'International Tables Vol C Tables 4.2.6.8 and 6.1.1.4'
N N 0.0061 0.0033 'International Tables Vol C Tables 4.2.6.8 and 6.1.1.4'
F F 0.0171 0.0103 'International Tables Vol C Tables 4.2.6.8 and 6.1.1.4'
P P 0.1023 0.0942 'International Tables Vol C Tables 4.2.6.8 and 6.1.1.4'
Ru Ru -1.2594 0.8363 'International Tables Vol C Tables 4.2.6.8 and 6.1.1.4'

loop_
_geom_angle_atom_site_label_1
_geom_angle_atom_site_label_2
_geom_angle_atom_site_label_3
_geom_angle
_geom_angle_site_symmetry_1
_geom_angle_site_symmetry_3
N2 Ru1 N7 177.33(7) . .
N2 Ru1 N8 98.95(7) . .
N7 Ru1 N8 78.99(7) . .
N2 Ru1 N6 103.50(7) . .
N7 Ru1 N6 78.53(7) . .
N8 Ru1 N6 157.51(6) . .
N2 Ru1 N5 78.18(6) . .
N7 Ru1 N5 100.11(6) . .
N8 Ru1 N5 91.70(6) . .
N6 Ru1 N5 91.67(6) . .
N2 Ru1 N1 77.42(7) . .
N7 Ru1 N1 104.32(6) . .
N8 Ru1 N1 93.42(7) . .
N6 Ru1 N1 92.65(7) . .
N5 Ru1 N1 155.57(6) . .
C1 N1 C5 117.28(18) . .
C1 N1 Ru1 127.83(15) . .
C5 N1 Ru1 114.87(13) . .
C8 N2 C6 117.48(17) . .
C8 N2 Ru1 120.60(13) . .
C6 N2 Ru1 121.75(13) . .
C6 N3 C7 115.10(17) . .
C8 N4 C7 115.36(18) . .
C10 N5 C9 117.29(17) . .
C10 N5 Ru1 128.46(14) . .
C9 N5 Ru1 114.22(13) . .
C20 N6 C24 118.02(19) . .
C20 N6 Ru1 127.68(15) . .
C24 N6 Ru1 114.25(14) . .
C25 N7 C26 121.53(17) . .
C25 N7 Ru1 119.36(14) . .
C26 N7 Ru1 119.03(14) . .
C31 N8 C30 118.38(19) . .
C31 N8 Ru1 127.68(15) . .
C30 N8 Ru1 113.94(14) . .
N1 C1 C2 122.3(2) . .
C3 C2 C1 120.0(2) . .
C2 C3 C4 118.9(2) . .
C5 C4 C3 119.0(2) . .
N1 C5 C4 122.5(2) . .
N1 C5 C6 114.06(17) . .
C4 C5 C6 123.5(2) . .
N3 C6 N2 123.36(18) . .
N3 C6 C5 124.89(18) . .
N2 C6 C5 111.75(17) . .
N3 C7 N4 125.14(18) . .
N3 C7 C14 118.23(19) . .
N4 C7 C14 116.63(19) . .
N4 C8 N2 123.54(18) . .
N4 C8 C9 124.13(18) . .
N2 C8 C9 112.33(17) . .
N5 C9 C13 122.57(19) . .
N5 C9 C8 114.46(17) . .
C13 C9 C8 122.96(18) . .
N5 C10 C11 122.4(2) . .
C12 C11 C10 119.6(2) . .
C11 C12 C13 119.6(2) . .
C12 C13 C9 118.6(2) . .
C15 C14 C19 119.1(2) . .
C15 C14 C7 120.2(2) . .
C19 C14 C7 120.7(2) . .
C16 C15 C14 120.1(2) . .
C17 C16 C15 120.4(3) . .
C16 C17 C18 119.7(2) . .
C19 C18 C17 120.3(2) . .
C18 C19 C14 120.3(2) . .
N6 C20 C21 122.7(2) . .
C22 C21 C20 119.2(2) . .
C21 C22 C23 119.2(2) . .
C22 C23 C24 119.6(2) . .
N6 C24 C23 121.2(2) . .
N6 C24 C25 114.82(19) . .
C23 C24 C25 124.0(2) . .
N7 C25 C29 119.6(2) . .
N7 C25 C24 112.82(18) . .
C29 C25 C24 127.6(2) . .
N7 C26 C27 119.9(2) . .
N7 C26 C30 112.68(18) . .
C27 C26 C30 127.3(2) . .
C28 C27 C26 119.2(2) . .
C27 C28 C29 120.4(2) . .
C28 C29 C25 119.3(2) . .
N8 C30 C34 120.9(2) . .
N8 C30 C26 115.30(19) . .
C34 C30 C26 123.8(2) . .
N8 C31 C32 122.1(2) . .
C33 C32 C31 119.4(2) . .
C34 C33 C32 118.9(2) . .
C33 C34 C30 120.2(2) . .
F2 P1 F2 180.00(10) 3_655 .
F2 P1 F1 89.93(7) 3_655 3_655
F2 P1 F1 90.07(7) . 3_655
F2 P1 F1 90.07(7) 3_655 .
F2 P1 F1 89.93(7) . .
F1 P1 F1 180.00(10) 3_655 .
F2 P1 F3 89.92(7) 3_655 3_655
F2 P1 F3 90.08(7) . 3_655
F1 P1 F3 89.83(8) 3_655 3_655
F1 P1 F3 90.17(8) . 3_655
F2 P1 F3 90.08(7) 3_655 .
F2 P1 F3 89.92(7) . .
F1 P1 F3 90.17(8) 3_655 .
F1 P1 F3 89.83(8) . .
F3 P1 F3 180.00(10) 3_655 .
F6 P2 F6 180.00(10) 3_556 .
F6 P2 F4 90.15(7) 3_556 .
F6 P2 F4 89.85(7) . .
F6 P2 F4 89.85(7) 3_556 3_556
F6 P2 F4 90.15(7) . 3_556
F4 P2 F4 180.00(8) . 3_556
F6 P2 F5 90.03(7) 3_556 3_556
F6 P2 F5 89.97(7) . 3_556
F4 P2 F5 90.16(7) . 3_556
F4 P2 F5 89.84(7) 3_556 3_556
F6 P2 F5 89.97(7) 3_556 .
F6 P2 F5 90.03(7) . .
F4 P2 F5 89.84(7) . .
F4 P2 F5 90.16(7) 3_556 .
F5 P2 F5 180.00(9) 3_556 .
F10 P3 F7 89.70(8) . .
F10 P3 F12 179.70(10) . .
F7 P3 F12 90.20(8) . .
F10 P3 F11 90.14(8) . .
F7 P3 F11 179.75(9) . .
F12 P3 F11 89.96(8) . .
F10 P3 F8 90.12(8) . .
F7 P3 F8 90.00(8) . .
F12 P3 F8 90.16(9) . .
F11 P3 F8 89.80(8) . .
F10 P3 F9 89.48(8) . .
F7 P3 F9 90.29(8) . .
F12 P3 F9 90.24(9) . .
F11 P3 F9 89.90(8) . .
F8 P3 F9 179.50(10) . .
N35 C36 C37 177.7(5) . .

loop_
_geom_bond_atom_site_label_1
_geom_bond_atom_site_label_2
_geom_bond_distance
_geom_bond_site_symmetry_2
Ru1 N2 1.9638(16) .
Ru1 N7 1.9824(16) .
Ru1 N8 2.0687(18) .
Ru1 N6 2.0770(17) .
Ru1 N5 2.0804(16) .
Ru1 N1 2.0878(17) .
N1 C1 1.343(3) .
N1 C5 1.376(2) .
N2 C8 1.344(2) .
N2 C6 1.347(2) .
N3 C6 1.327(2) .
N3 C7 1.352(3) .
N4 C8 1.319(2) .
N4 C7 1.354(3) .
N5 C10 1.343(3) .
N5 C9 1.372(2) .
N6 C20 1.337(3) .
N6 C24 1.370(2) .
N7 C25 1.353(3) .
N7 C26 1.356(3) .
N8 C31 1.348(3) .
N8 C30 1.371(2) .
C1 C2 1.391(3) .
C2 C3 1.367(3) .
C3 C4 1.386(3) .
C4 C5 1.381(3) .
C5 C6 1.474(3) .
C7 C14 1.474(3) .
C8 C9 1.472(3) .
C9 C13 1.376(3) .
C10 C11 1.377(3) .
C11 C12 1.371(3) .
C12 C13 1.375(3) .
C14 C15 1.388(3) .
C14 C19 1.392(3) .
C15 C16 1.388(3) .
C16 C17 1.378(4) .
C17 C18 1.383(4) .
C18 C19 1.382(3) .
C20 C21 1.379(3) .
C21 C22 1.371(3) .
C22 C23 1.375(3) .
C23 C24 1.382(3) .
C24 C25 1.470(3) .
C25 C29 1.390(3) .
C26 C27 1.387(3) .
C26 C30 1.469(3) .
C27 C28 1.374(3) .
C28 C29 1.380(3) .
C30 C34 1.381(3) .
C31 C32 1.381(3) .
C32 C33 1.380(3) .
C33 C34 1.373(3) .
P1 F2 1.5935(13) 3_655
P1 F2 1.5935(13) .
P1 F1 1.5980(14) 3_655
P1 F1 1.5980(14) .
P1 F3 1.5982(14) 3_655
P1 F3 1.5982(14) .
P2 F6 1.5980(13) 3_556
P2 F6 1.5980(13) .
P2 F4 1.6003(13) .
P2 F4 1.6003(13) 3_556
P2 F5 1.6026(13) 3_556
P2 F5 1.6026(13) .
P3 F10 1.5919(14) .
P3 F7 1.5940(14) .
P3 F12 1.5969(15) .
P3 F11 1.5972(14) .
P3 F8 1.6023(15) .
P3 F9 1.6047(15) .
N35 C36 1.132(5) .
C36 C37 1.456(5) .
